data_2226537
loop_
_publ_author_name
'\<Svorc, \<Lubom\'ir'
'Vr\'abel, Viktor'
'\<Z\'u\<ziov\'a, Jozef\'ina'
'Marchal\'in, \<Stefan'
'Ko\<z\'i\<sek, Jozef'

_publ_section_title
;
 (6<i>S</i>,7<i>S</i>,8<i>R</i>,8a<i>S</i>)-6-Ethylperhydroindolizine-7,8-diol
;
_journal_coeditor_code IS2552
_journal_issue 7
_journal_name_full 'Acta Crystallographica Section E'
_journal_page_first o1666
_journal_paper_doi 10.1107/S1600536810021240
_journal_volume 66
_journal_year 2010
_chemical_formula_iupac 'C10 H19 N O2'
_chemical_formula_moiety 'C10 H19 N O2'
_chemical_formula_sum 'C10 H19 N O2'
_chemical_formula_weight 185.26
_chemical_name_systematic
;
(6<i>S</i>,7<i>S</i>,8<i>R</i>,8a<i>S</i>)-6-Ethylperhydroindolizine-7,8-diol
;
_space_group_IT_number 19
_symmetry_cell_setting orthorhombic
_symmetry_space_group_name_Hall 'P 2ac 2ab'
_symmetry_space_group_name_H-M 'P 21 21 21'
_atom_sites_solution_hydrogens geom
_atom_sites_solution_primary direct
_atom_sites_solution_secondary difmap
_audit_creation_method SHELXL-97
_cell_angle_alpha 90.00
_cell_angle_beta 90.00
_cell_angle_gamma 90.00
_cell_formula_units_Z 4
_cell_length_a 7.20849(17)
_cell_length_b 8.83039(19)
_cell_length_c 15.6656(4)
_cell_measurement_reflns_used 17389
_cell_measurement_temperature 298(2)
_cell_measurement_theta_max 29.4504
_cell_measurement_theta_min 3.4686
_cell_volume 997.17(4)
_computing_cell_refinement
;
<i>CrysAlis RED</i> (Oxford Diffraction, 2006)
;
_computing_data_collection
;
<i>CrysAlis CCD</i> (Oxford Diffraction, 2006)
;
_computing_data_reduction
;
<i>CrysAlis RED</i> (Oxford Diffraction, 2006)
;
_computing_molecular_graphics '<i>DIAMOND</i> (Brandenburg, 2001)'
_computing_publication_material '<i>enCIFer</i> (Allen <i>et al.</i>,  2004) and <i>PLATON</i> (Spek, 2009)'
_computing_structure_refinement '<i>SHELXL97</i> (Sheldrick, 2008)'
_computing_structure_solution '<i>SHELXS97</i> (Sheldrick, 2008)'
_diffrn_ambient_temperature 298(2)
_diffrn_detector_area_resol_mean 10.4340
_diffrn_measured_fraction_theta_full 0.985
_diffrn_measured_fraction_theta_max 0.985
_diffrn_measurement_device_type 'Oxford Diffraction Gemini R CCD'
_diffrn_measurement_method
;
Rotation method data acquisition using \w and \f scans
;
_diffrn_radiation_monochromator graphite
_diffrn_radiation_source 'fine-focus sealed tube'
_diffrn_radiation_type MoK\a
_diffrn_radiation_wavelength 0.71073
_diffrn_reflns_av_R_equivalents 0.0229
_diffrn_reflns_av_sigmaI/netI 0.0120
_diffrn_reflns_limit_h_max 9
_diffrn_reflns_limit_h_min -9
_diffrn_reflns_limit_k_max 12
_diffrn_reflns_limit_k_min -11
_diffrn_reflns_limit_l_max 20
_diffrn_reflns_limit_l_min -21
_diffrn_reflns_number 26407
_diffrn_reflns_theta_full 29.51
_diffrn_reflns_theta_max 29.51
_diffrn_reflns_theta_min 3.48
_diffrn_standards_decay_% 0
_diffrn_standards_number 0
_exptl_absorpt_coefficient_mu 0.085
_exptl_absorpt_correction_T_max 0.992
_exptl_absorpt_correction_T_min 0.950
_exptl_absorpt_correction_type analytical
_exptl_absorpt_process_details '(Clark & Reid, 1995)'
_exptl_crystal_colour white
_exptl_crystal_density_diffrn 1.234
_exptl_crystal_density_method 'not measured'
_exptl_crystal_description prism
_exptl_crystal_F_000 408
_exptl_crystal_size_max 0.51
_exptl_crystal_size_mid 0.29
_exptl_crystal_size_min 0.09
_refine_diff_density_max 0.173
_refine_diff_density_min -0.182
_refine_ls_extinction_method none
_refine_ls_goodness_of_fit_ref 1.069
_refine_ls_hydrogen_treatment mixed
_refine_ls_matrix_type full
_refine_ls_number_parameters 124
_refine_ls_number_reflns 1554
_refine_ls_number_restraints 0
_refine_ls_restrained_S_all 1.069
_refine_ls_R_factor_all 0.0401
_refine_ls_R_factor_gt 0.0350
_refine_ls_shift/su_max 0.000
_refine_ls_shift/su_mean 0.000
_refine_ls_structure_factor_coef Fsqd
_refine_ls_weighting_details 'calc w=1/[\s^2^(Fo^2^)+(0.0669P)^2^+0.0442P] where P=(Fo^2^+2Fc^2^)/3'
_refine_ls_weighting_scheme calc
_refine_ls_wR_factor_gt 0.0969
_refine_ls_wR_factor_ref 0.0988
_reflns_number_gt 1371
_reflns_number_total 1554
_reflns_threshold_expression I>2sigma(I)
_cod_data_source_file is2552.cif
_cod_data_source_block I
_cod_original_cell_volume 997.18(4)
_cod_database_code 2226537
_cod_database_fobs_code 2226537

loop_
_symmetry_equiv_pos_as_xyz
'x, y, z'
'-x+1/2, -y, z+1/2'
'x+1/2, -y+1/2, -z'
'-x, y+1/2, -z+1/2'

loop_
_atom_site_type_symbol
_atom_site_label
_atom_site_fract_x
_atom_site_fract_y
_atom_site_fract_z
_atom_site_U_iso_or_equiv
_atom_site_adp_type
_atom_site_calc_flag
_atom_site_refinement_flags
_atom_site_occupancy
_atom_site_disorder_assembly
_atom_site_disorder_group
C C2 0.3886(2) 0.5154(2) 0.85244(11) 0.0478(4) Uani d . 1 . .
H H2B 0.2624 0.5248 0.8732 0.057 Uiso calc R 1 . .
H H2A 0.4043 0.4161 0.8270 0.057 Uiso calc R 1 . .
C C3 0.4326(2) 0.6396(3) 0.78828(12) 0.0544(5) Uani d . 1 . .
H H3B 0.3442 0.7220 0.7931 0.065 Uiso calc R 1 . .
H H3A 0.4284 0.6003 0.7305 0.065 Uiso calc R 1 . .
C C4 0.6291(2) 0.6945(2) 0.81031(10) 0.0424(4) Uani d . 1 . .
H H4B 0.7087 0.6928 0.7604 0.051 Uiso calc R 1 . .
H H4A 0.6266 0.7964 0.8334 0.051 Uiso calc R 1 . .
C C5 0.69456(19) 0.58078(16) 0.87717(9) 0.0311(3) Uani d . 1 . .
H H5A 0.7393 0.4907 0.8470 0.037 Uiso calc R 1 . .
C C6 0.84249(18) 0.62711(14) 0.94069(9) 0.0277(3) Uani d . 1 . .
H H6A 0.9566 0.6503 0.9093 0.033 Uiso calc R 1 . .
C C7 0.8790(2) 0.49092(15) 0.99892(9) 0.0314(3) Uani d . 1 . .
H H7A 0.9272 0.4098 0.9624 0.038 Uiso calc R 1 . .
C C8 0.7028(2) 0.42864(16) 1.04186(10) 0.0346(3) Uani d . 1 . .
H H8A 0.7353 0.3283 1.0640 0.042 Uiso calc R 1 . .
C C9 0.5529(2) 0.40321(17) 0.97423(11) 0.0393(4) Uani d . 1 . .
H H9B 0.5893 0.3199 0.9375 0.047 Uiso calc R 1 . .
H H9A 0.4376 0.3756 1.0021 0.047 Uiso calc R 1 . .
C C10 0.6369(2) 0.52143(19) 1.11850(10) 0.0401(4) Uani d . 1 . .
H H10B 0.7403 0.5354 1.1573 0.048 Uiso calc R 1 . .
H H10A 0.5987 0.6207 1.0987 0.048 Uiso calc R 1 . .
C C11 0.4772(3) 0.4499(3) 1.16706(12) 0.0624(6) Uani d . 1 . .
H H11C 0.4429 0.5140 1.2140 0.075 Uiso calc R 1 . .
H H11B 0.5147 0.3527 1.1884 0.075 Uiso calc R 1 . .
H H11A 0.3730 0.4377 1.1295 0.075 Uiso calc R 1 . .
N N1 0.52295(16) 0.53891(14) 0.92216(8) 0.0319(3) Uani d . 1 . .
O O1 0.78542(14) 0.75959(11) 0.98549(6) 0.0301(2) Uani d . 1 . .
H H1A 0.869(3) 0.7981(19) 1.0102(12) 0.036 Uiso d . 1 . .
O O12 1.01533(16) 0.51868(14) 1.06187(8) 0.0450(3) Uani d . 1 . .
H H12A 1.085(3) 0.582(2) 1.0417(14) 0.054 Uiso d . 1 . .

loop_
_atom_site_aniso_label
_atom_site_aniso_U_11
_atom_site_aniso_U_22
_atom_site_aniso_U_33
_atom_site_aniso_U_12
_atom_site_aniso_U_13
_atom_site_aniso_U_23
C2 0.0338(7) 0.0584(10) 0.0512(9) -0.0026(8) -0.0100(7) -0.0214(8)
C3 0.0466(9) 0.0696(12) 0.0471(9) 0.0076(9) -0.0156(8) -0.0088(9)
C4 0.0475(9) 0.0487(8) 0.0310(7) 0.0031(8) -0.0053(7) -0.0016(6)
C5 0.0280(6) 0.0318(6) 0.0334(6) 0.0016(6) 0.0015(5) -0.0074(5)
C6 0.0237(6) 0.0254(6) 0.0341(6) -0.0005(5) 0.0016(5) -0.0009(5)
C7 0.0242(6) 0.0264(6) 0.0437(8) 0.0013(5) 0.0007(5) 0.0006(5)
C8 0.0282(7) 0.0241(6) 0.0515(8) 0.0003(6) 0.0022(6) 0.0072(6)
C9 0.0323(7) 0.0281(7) 0.0575(9) -0.0072(6) 0.0030(7) -0.0038(6)
C10 0.0360(7) 0.0458(8) 0.0385(7) 0.0043(7) 0.0019(6) 0.0102(6)
C11 0.0378(8) 0.0995(16) 0.0500(9) 0.0001(10) 0.0066(8) 0.0219(11)
N1 0.0242(5) 0.0326(6) 0.0387(6) -0.0031(5) -0.0028(5) -0.0084(5)
O1 0.0274(5) 0.0244(4) 0.0385(5) -0.0001(4) -0.0056(4) -0.0038(4)
O12 0.0305(6) 0.0498(7) 0.0548(7) -0.0060(5) -0.0097(5) 0.0156(6)

loop_
_atom_type_symbol
_atom_type_description
_atom_type_scat_dispersion_real
_atom_type_scat_dispersion_imag
_atom_type_scat_source
C C 0.0033 0.0000 'International Tables Vol C Tables 4.2.6.8 and 6.1.1.4'
H H 0.0000 0.0000 'International Tables Vol C Tables 4.2.6.8 and 6.1.1.4'
N N 0.0061 0.0000 'International Tables Vol C Tables 4.2.6.8 and 6.1.1.4'
O O 0.0106 0.0000 'International Tables Vol C Tables 4.2.6.8 and 6.1.1.4'

loop_
_geom_angle_atom_site_label_1
_geom_angle_atom_site_label_2
_geom_angle_atom_site_label_3
_geom_angle_site_symmetry_1
_geom_angle_site_symmetry_3
_geom_angle
_geom_angle_publ_flag
N1 C2 C3 . . 104.54(13) ?
N1 C2 H2B . . 110.8 ?
C3 C2 H2B . . 110.8 ?
N1 C2 H2A . . 110.8 ?
C3 C2 H2A . . 110.8 ?
H2B C2 H2A . . 108.9 ?
C2 C3 C4 . . 105.74(14) ?
C2 C3 H3B . . 110.6 ?
C4 C3 H3B . . 110.6 ?
C2 C3 H3A . . 110.6 ?
C4 C3 H3A . . 110.6 ?
H3B C3 H3A . . 108.7 ?
C5 C4 C3 . . 103.41(15) ?
C5 C4 H4B . . 111.1 ?
C3 C4 H4B . . 111.1 ?
C5 C4 H4A . . 111.1 ?
C3 C4 H4A . . 111.1 ?
H4B C4 H4A . . 109.0 ?
N1 C5 C6 . . 110.19(11) ?
N1 C5 C4 . . 103.54(12) ?
C6 C5 C4 . . 119.40(13) ?
N1 C5 H5A . . 107.7 ?
C6 C5 H5A . . 107.7 ?
C4 C5 H5A . . 107.7 ?
O1 C6 C5 . . 110.00(11) ?
O1 C6 C7 . . 113.62(11) ?
C5 C6 C7 . . 107.46(11) ?
O1 C6 H6A . . 108.5 ?
C5 C6 H6A . . 108.5 ?
C7 C6 H6A . . 108.5 ?
O12 C7 C6 . . 113.49(11) ?
O12 C7 C8 . . 109.31(11) ?
C6 C7 C8 . . 113.52(12) ?
O12 C7 H7A . . 106.7 ?
C6 C7 H7A . . 106.7 ?
C8 C7 H7A . . 106.7 ?
C10 C8 C9 . . 113.74(12) ?
C10 C8 C7 . . 114.10(12) ?
C9 C8 C7 . . 109.43(12) ?
C10 C8 H8A . . 106.3 ?
C9 C8 H8A . . 106.3 ?
C7 C8 H8A . . 106.3 ?
N1 C9 C8 . . 111.68(11) ?
N1 C9 H9B . . 109.3 ?
C8 C9 H9B . . 109.3 ?
N1 C9 H9A . . 109.3 ?
C8 C9 H9A . . 109.3 ?
H9B C9 H9A . . 107.9 ?
C11 C10 C8 . . 113.97(15) ?
C11 C10 H10B . . 108.8 ?
C8 C10 H10B . . 108.8 ?
C11 C10 H10A . . 108.8 ?
C8 C10 H10A . . 108.8 ?
H10B C10 H10A . . 107.7 ?
C10 C11 H11C . . 109.5 ?
C10 C11 H11B . . 109.5 ?
H11C C11 H11B . . 109.5 ?
C10 C11 H11A . . 109.5 ?
H11C C11 H11A . . 109.5 ?
H11B C11 H11A . . 109.5 ?
C9 N1 C5 . . 110.39(11) ?
C9 N1 C2 . . 113.21(12) ?
C5 N1 C2 . . 103.45(11) ?
C6 O1 H1A . . 112.0(13) ?
C7 O12 H12A . . 106.1(15) ?

loop_
_geom_bond_atom_site_label_1
_geom_bond_atom_site_label_2
_geom_bond_site_symmetry_2
_geom_bond_distance
_geom_bond_publ_flag
C2 N1 . 1.4742(18) ?
C2 C3 . 1.521(3) ?
C2 H2B . 0.9700 ?
C2 H2A . 0.9700 ?
C3 C4 . 1.536(2) ?
C3 H3B . 0.9700 ?
C3 H3A . 0.9700 ?
C4 C5 . 1.526(2) ?
C4 H4B . 0.9700 ?
C4 H4A . 0.9700 ?
C5 N1 . 1.4710(17) ?
C5 C6 . 1.5148(18) ?
C5 H5A . 0.9800 ?
C6 O1 . 1.4250(16) ?
C6 C7 . 1.5322(18) ?
C6 H6A . 0.9800 ?
C7 O12 . 1.4137(18) ?
C7 C8 . 1.5386(19) ?
C7 H7A . 0.9800 ?
C8 C10 . 1.529(2) ?
C8 C9 . 1.530(2) ?
C8 H8A . 0.9800 ?
C9 N1 . 1.465(2) ?
C9 H9B . 0.9700 ?
C9 H9A . 0.9700 ?
C10 C11 . 1.518(2) ?
C10 H10B . 0.9700 ?
C10 H10A . 0.9700 ?
C11 H11C . 0.9600 ?
C11 H11B . 0.9600 ?
C11 H11A . 0.9600 ?
O1 H1A . 0.79(2) ?
O12 H12A . 0.82(2) ?

loop_
_geom_hbond_atom_site_label_D
_geom_hbond_atom_site_label_H
_geom_hbond_atom_site_label_A
_geom_hbond_site_symmetry_A
_geom_hbond_distance_DH
_geom_hbond_distance_HA
_geom_hbond_distance_DA
_geom_hbond_angle_DHA
O1 H1A N1 3_567 0.79(2) 2.104(19) 2.8619(16) 160.2(18)
O12 H12A O1 3_567 0.82(2) 2.05(2) 2.8591(15) 169(2)

loop_
_geom_torsion_atom_site_label_1
_geom_torsion_atom_site_label_2
_geom_torsion_atom_site_label_3
_geom_torsion_atom_site_label_4
_geom_torsion_site_symmetry_1
_geom_torsion_site_symmetry_2
_geom_torsion_site_symmetry_3
_geom_torsion_site_symmetry_4
_geom_torsion
_geom_torsion_publ_flag
N1 C2 C3 C4 . . . . 18.32(17) ?
C2 C3 C4 C5 . . . . 8.30(17) ?
C3 C4 C5 N1 . . . . -32.09(15) ?
C3 C4 C5 C6 . . . . -154.99(13) ?
N1 C5 C6 O1 . . . . -63.72(14) ?
C4 C5 C6 O1 . . . . 55.85(16) ?
N1 C5 C6 C7 . . . . 60.44(14) ?
C4 C5 C6 C7 . . . . -179.99(12) ?
O1 C6 C7 O12 . . . . -58.02(16) ?
C5 C6 C7 O12 . . . . -179.95(11) ?
O1 C6 C7 C8 . . . . 67.60(15) ?
C5 C6 C7 C8 . . . . -54.33(14) ?
O12 C7 C8 C10 . . . . 49.50(16) ?
C6 C7 C8 C10 . . . . -78.32(15) ?
O12 C7 C8 C9 . . . . 178.22(11) ?
C6 C7 C8 C9 . . . . 50.40(15) ?
C10 C8 C9 N1 . . . . 76.70(16) ?
C7 C8 C9 N1 . . . . -52.21(16) ?
C9 C8 C10 C11 . . . . 60.38(17) ?
C7 C8 C10 C11 . . . . -173.12(12) ?
C8 C9 N1 C5 . . . . 60.58(15) ?
C8 C9 N1 C2 . . . . 176.00(12) ?
C6 C5 N1 C9 . . . . -65.22(14) ?
C4 C5 N1 C9 . . . . 165.98(11) ?
C6 C5 N1 C2 . . . . 173.37(12) ?
C4 C5 N1 C2 . . . . 44.57(14) ?
C3 C2 N1 C9 . . . . -158.49(13) ?
C3 C2 N1 C5 . . . . -39.00(16) ?

loop_
_cod_related_entry_id
_cod_related_entry_database
_cod_related_entry_code
1 ChemSpider 24745238
